data_3000097
loop_
_publ_author_name
Roszak
'Katrusiak, Andrzej'
'Dega-Szafran, Zofia'

_publ_section_title
;
 
;
_journal_name_full 'To be published'
_chemical_formula_sum 'C14 H23 N O5'
_chemical_name_systematic
;
2-(1-piperidinium)ethanol p-hydroxybenzoate hydrate
;
_symmetry_space_group_name_Hall '-P 2ybc'
_symmetry_space_group_name_H-M 'P 1 21/c 1'
_cell_angle_alpha 90.00
_cell_angle_beta 113.84(3)
_cell_angle_gamma 90.00
_cell_length_a 14.532(4)
_cell_length_b 8.0118(14)
_cell_length_c 14.157(4)
_cell_measurement_temperature 296(2)
_cell_volume 1507.6(7)
_diffrn_ambient_temperature 296(2)
_diffrn_radiation_type MoK\a
_diffrn_radiation_wavelength 0.71073
_refine_ls_goodness_of_fit_ref 1.018
_refine_ls_R_factor_all 0.0743
_refine_ls_R_factor_gt 0.0512
_refine_ls_wR_factor_gt 0.1167
_refine_ls_wR_factor_ref 0.1807
_cod_database_code 3000097
_cod_hold_until_date 2017-06-26

loop_
_atom_site_label
_atom_site_fract_x
_atom_site_fract_y
_atom_site_fract_z
? ? ? ?
